data_2232455
loop_
_publ_author_name
'Liu, Guang-Xiang'

_publ_section_title
;
 1-(3,4-Dichlorobenzyl)pyridinium
 bis(2-sulfanylidene-1,3-dithiole-4,5-dithiolato-\k^2^<i>S</i>,<i>S</i>')nickelate(III)
;
_journal_coeditor_code RZ2651
_journal_issue 11
_journal_name_full 'Acta Crystallographica Section E'
_journal_page_first m1570
_journal_paper_doi 10.1107/S160053681104267X
_journal_volume 67
_journal_year 2011
_chemical_formula_iupac '(C12 H10 Cl2 N) [Ni (C3 S5)2]'
_chemical_formula_moiety 'C12 H10 Cl2 N +, C6 Ni S10 -'
_chemical_formula_sum 'C18 H10 Cl2 N Ni S10'
_chemical_formula_weight 690.48
_chemical_name_systematic
;
1-(3,4-Dichlorobenzyl)pyridinium
bis(2-sulfanylidene-1,3-dithiole-4,5-dithiolato-
\k^2^<i>S</i>,<i>S</i>')nickelate(III)
;
_space_group_IT_number 2
_symmetry_cell_setting triclinic
_symmetry_space_group_name_Hall '-P 1'
_symmetry_space_group_name_H-M 'P -1'
_atom_sites_solution_hydrogens geom
_atom_sites_solution_primary direct
_atom_sites_solution_secondary difmap
_audit_creation_method SHELXL-97
_cell_angle_alpha 82.8140(10)
_cell_angle_beta 88.8540(10)
_cell_angle_gamma 76.6440(10)
_cell_formula_units_Z 2
_cell_length_a 9.3711(11)
_cell_length_b 11.7210(14)
_cell_length_c 11.9640(14)
_cell_measurement_reflns_used 5426
_cell_measurement_temperature 293(2)
_cell_measurement_theta_max 27.40
_cell_measurement_theta_min 2.23
_cell_volume 1268.5(3)
_computing_cell_refinement 'SAINT (Bruker, 2000)'
_computing_data_collection 'SMART (Bruker, 2000)'
_computing_data_reduction 'SAINT (Bruker, 2000)'
_computing_molecular_graphics 'SHELXTL (Sheldrick, 2008)'
_computing_publication_material 'SHELXTL (Sheldrick, 2008)'
_computing_structure_refinement 'SHELXL97 (Sheldrick, 2008)'
_computing_structure_solution 'SHELXS97 (Sheldrick, 2008)'
_diffrn_ambient_temperature 293(2)
_diffrn_measured_fraction_theta_full 0.990
_diffrn_measured_fraction_theta_max 0.990
_diffrn_measurement_device_type 'Bruker SMART APEX CCD area-detector'
_diffrn_measurement_method 'phi and omega scans'
_diffrn_radiation_monochromator graphite
_diffrn_radiation_source 'sealed tube'
_diffrn_radiation_type MoK\a
_diffrn_radiation_wavelength 0.71073
_diffrn_reflns_av_R_equivalents 0.0277
_diffrn_reflns_av_sigmaI/netI 0.0366
_diffrn_reflns_limit_h_max 11
_diffrn_reflns_limit_h_min -11
_diffrn_reflns_limit_k_max 14
_diffrn_reflns_limit_k_min -14
_diffrn_reflns_limit_l_max 14
_diffrn_reflns_limit_l_min -14
_diffrn_reflns_number 9520
_diffrn_reflns_theta_full 25.50
_diffrn_reflns_theta_max 25.50
_diffrn_reflns_theta_min 1.72
_exptl_absorpt_coefficient_mu 1.810
_exptl_absorpt_correction_T_max 0.7605
_exptl_absorpt_correction_T_min 0.6916
_exptl_absorpt_correction_type multi-scan
_exptl_absorpt_process_details '(SADABS; Bruker, 2000)'
_exptl_crystal_colour black
_exptl_crystal_density_diffrn 1.808
_exptl_crystal_density_method 'not measured'
_exptl_crystal_description block
_exptl_crystal_F_000 694
_exptl_crystal_size_max 0.22
_exptl_crystal_size_mid 0.20
_exptl_crystal_size_min 0.16
_refine_diff_density_max 0.378
_refine_diff_density_min -0.337
_refine_ls_extinction_coef 0.0118(8)
_refine_ls_extinction_expression Fc^*^=kFc[1+0.001xFc^2^\l^3^/sin(2\q)]^-1/4^
_refine_ls_extinction_method 'SHELXL97 (Sheldrick, 2008)'
_refine_ls_goodness_of_fit_ref 1.035
_refine_ls_hydrogen_treatment constr
_refine_ls_matrix_type full
_refine_ls_number_parameters 290
_refine_ls_number_reflns 4692
_refine_ls_number_restraints 0
_refine_ls_restrained_S_all 1.035
_refine_ls_R_factor_all 0.0349
_refine_ls_R_factor_gt 0.0296
_refine_ls_shift/su_max 0.000
_refine_ls_shift/su_mean 0.000
_refine_ls_structure_factor_coef Fsqd
_refine_ls_weighting_details 'calc w=1/[\s^2^(Fo^2^)+(0.0370P)^2^+0.5172P] where P=(Fo^2^+2Fc^2^)/3'
_refine_ls_weighting_scheme calc
_refine_ls_wR_factor_gt 0.0777
_refine_ls_wR_factor_ref 0.0818
_reflns_number_gt 4083
_reflns_number_total 4692
_reflns_threshold_expression I>2sigma(I)
_cod_data_source_file rz2651.cif
_cod_data_source_block I
_cod_database_code 2232455
_cod_database_fobs_code 2232455

loop_
_symmetry_equiv_pos_as_xyz
'x, y, z'
'-x, -y, -z'

loop_
_atom_site_type_symbol
_atom_site_label
_atom_site_fract_x
_atom_site_fract_y
_atom_site_fract_z
_atom_site_U_iso_or_equiv
_atom_site_adp_type
_atom_site_calc_flag
_atom_site_refinement_flags
_atom_site_occupancy
_atom_site_symmetry_multiplicity
Ni Ni1 0.17029(3) 0.03411(2) 0.11584(2) 0.03211(11) Uani d . 1 1
S S1 0.32210(7) -0.05513(5) -0.00222(5) 0.03971(16) Uani d . 1 1
S S2 0.05550(7) -0.10606(5) 0.14274(5) 0.04056(16) Uani d . 1 1
S S3 0.09306(7) -0.33353(5) 0.04221(5) 0.03969(16) Uani d . 1 1
S S4 0.34360(8) -0.29296(6) -0.08879(6) 0.04871(18) Uani d . 1 1
S S5 0.24451(11) -0.51768(7) -0.09332(7) 0.0698(3) Uani d . 1 1
S S6 0.28357(7) 0.17691(5) 0.09083(6) 0.03971(16) Uani d . 1 1
S S7 0.01554(7) 0.11932(5) 0.23353(6) 0.04310(17) Uani d . 1 1
S S8 -0.00090(8) 0.34602(6) 0.33578(6) 0.04481(17) Uani d . 1 1
S S9 0.23172(7) 0.40488(5) 0.19675(6) 0.03994(16) Uani d . 1 1
S S10 0.09387(8) 0.56899(6) 0.35872(6) 0.04947(19) Uani d . 1 1
C C1 0.2605(3) -0.1815(2) -0.00797(19) 0.0345(5) Uani d . 1 1
C C2 0.1445(3) -0.20223(19) 0.05421(19) 0.0325(5) Uani d . 1 1
C C3 0.2283(3) -0.3877(2) -0.0501(2) 0.0436(6) Uani d . 1 1
C C4 0.1888(3) 0.27107(19) 0.1800(2) 0.0333(5) Uani d . 1 1
C C5 0.0760(3) 0.2457(2) 0.2430(2) 0.0355(5) Uani d . 1 1
C C6 0.1081(3) 0.4452(2) 0.3007(2) 0.0363(5) Uani d . 1 1
C C7 0.6079(3) 0.9937(2) 0.3192(2) 0.0501(7) Uani d . 1 1
H H7 0.5323 1.0062 0.2667 0.060 Uiso calc R 1 1
C C8 0.6073(3) 1.0755(2) 0.3933(2) 0.0485(6) Uani d . 1 1
C C9 0.7202(3) 1.0565(2) 0.4706(2) 0.0498(7) Uani d . 1 1
C C10 0.8302(3) 0.9562(3) 0.4754(3) 0.0578(8) Uani d . 1 1
H H10 0.9047 0.9426 0.5290 0.069 Uiso calc R 1 1
C C11 0.8304(3) 0.8754(2) 0.4010(2) 0.0512(7) Uani d . 1 1
H H11 0.9062 0.8080 0.4036 0.061 Uiso calc R 1 1
C C12 0.7197(3) 0.8940(2) 0.3231(2) 0.0445(6) Uani d . 1 1
C C13 0.7260(4) 0.8061(3) 0.2393(2) 0.0553(8) Uani d . 1 1
H H13A 0.6883 0.8484 0.1671 0.066 Uiso calc R 1 1
H H13B 0.8274 0.7663 0.2292 0.066 Uiso calc R 1 1
C C14 0.6972(3) 0.6255(2) 0.3536(2) 0.0453(6) Uani d . 1 1
H H14 0.7872 0.6219 0.3868 0.054 Uiso calc R 1 1
C C15 0.6241(3) 0.5380(2) 0.3842(2) 0.0483(6) Uani d . 1 1
H H15 0.6653 0.4742 0.4371 0.058 Uiso calc R 1 1
C C16 0.4906(3) 0.5447(3) 0.3368(2) 0.0522(7) Uani d . 1 1
H H16 0.4399 0.4858 0.3569 0.063 Uiso calc R 1 1
C C17 0.4328(3) 0.6394(3) 0.2594(3) 0.0576(8) Uani d . 1 1
H H17 0.3413 0.6460 0.2272 0.069 Uiso calc R 1 1
C C18 0.5084(3) 0.7237(2) 0.2294(2) 0.0532(7) Uani d . 1 1
H H18 0.4691 0.7873 0.1760 0.064 Uiso calc R 1 1
Cl Cl1 0.72732(13) 1.15957(9) 0.56077(8) 0.0904(3) Uani d . 1 1
Cl Cl2 0.46624(11) 1.19991(8) 0.38728(9) 0.0858(3) Uani d . 1 1
N N1 0.6396(2) 0.71609(18) 0.27623(16) 0.0396(5) Uani d . 1 1

loop_
_atom_site_aniso_label
_atom_site_aniso_U_11
_atom_site_aniso_U_22
_atom_site_aniso_U_33
_atom_site_aniso_U_12
_atom_site_aniso_U_13
_atom_site_aniso_U_23
Ni1 0.03753(19) 0.02357(17) 0.03463(18) -0.00516(12) 0.00213(13) -0.00512(12)
S1 0.0444(4) 0.0296(3) 0.0457(4) -0.0097(3) 0.0117(3) -0.0064(3)
S2 0.0457(4) 0.0316(3) 0.0478(4) -0.0123(3) 0.0151(3) -0.0138(3)
S3 0.0490(4) 0.0300(3) 0.0430(4) -0.0122(3) 0.0052(3) -0.0103(3)
S4 0.0604(4) 0.0377(4) 0.0490(4) -0.0094(3) 0.0197(3) -0.0155(3)
S5 0.1137(7) 0.0433(4) 0.0602(5) -0.0236(4) 0.0240(5) -0.0297(4)
S6 0.0433(4) 0.0307(3) 0.0478(4) -0.0105(3) 0.0124(3) -0.0134(3)
S7 0.0522(4) 0.0326(3) 0.0487(4) -0.0155(3) 0.0160(3) -0.0123(3)
S8 0.0539(4) 0.0346(3) 0.0484(4) -0.0112(3) 0.0161(3) -0.0153(3)
S9 0.0424(4) 0.0286(3) 0.0513(4) -0.0096(3) 0.0080(3) -0.0127(3)
S10 0.0481(4) 0.0387(4) 0.0655(5) -0.0078(3) 0.0055(3) -0.0265(3)
C1 0.0414(13) 0.0279(11) 0.0322(12) -0.0032(10) 0.0038(10) -0.0049(9)
C2 0.0395(13) 0.0240(11) 0.0327(12) -0.0041(9) -0.0026(10) -0.0041(9)
C3 0.0615(17) 0.0322(13) 0.0366(13) -0.0067(12) 0.0040(12) -0.0107(10)
C4 0.0379(13) 0.0244(11) 0.0369(12) -0.0051(9) -0.0010(10) -0.0045(9)
C5 0.0416(13) 0.0273(11) 0.0365(13) -0.0036(10) 0.0017(10) -0.0085(10)
C6 0.0377(13) 0.0286(12) 0.0406(13) -0.0012(10) -0.0040(10) -0.0084(10)
C7 0.0596(17) 0.0500(16) 0.0416(15) -0.0162(14) -0.0084(13) -0.0006(12)
C8 0.0566(17) 0.0423(15) 0.0439(15) -0.0076(13) 0.0006(13) -0.0019(12)
C9 0.0634(18) 0.0460(15) 0.0425(15) -0.0130(13) 0.0014(13) -0.0142(12)
C10 0.0571(18) 0.0591(18) 0.0574(18) -0.0101(14) -0.0133(14) -0.0115(15)
C11 0.0505(16) 0.0456(15) 0.0566(17) -0.0074(13) 0.0037(13) -0.0099(13)
C12 0.0595(17) 0.0406(14) 0.0381(14) -0.0205(13) 0.0094(12) -0.0071(11)
C13 0.083(2) 0.0518(16) 0.0410(15) -0.0342(16) 0.0201(14) -0.0110(12)
C14 0.0390(14) 0.0527(16) 0.0428(15) -0.0092(12) -0.0013(11) -0.0024(12)
C15 0.0506(16) 0.0469(15) 0.0432(15) -0.0080(12) 0.0037(12) 0.0039(12)
C16 0.0549(17) 0.0564(17) 0.0527(17) -0.0257(14) 0.0091(14) -0.0125(14)
C17 0.0458(16) 0.069(2) 0.0609(19) -0.0165(15) -0.0098(14) -0.0116(16)
C18 0.0634(19) 0.0434(15) 0.0472(16) -0.0029(13) -0.0158(14) 0.0007(12)
Cl1 0.1180(8) 0.0762(6) 0.0815(6) -0.0117(5) -0.0170(6) -0.0447(5)
Cl2 0.0858(6) 0.0596(5) 0.0972(7) 0.0171(5) -0.0164(5) -0.0142(5)
N1 0.0488(12) 0.0408(12) 0.0321(11) -0.0139(10) 0.0058(9) -0.0106(9)

loop_
_atom_type_symbol
_atom_type_description
_atom_type_scat_dispersion_real
_atom_type_scat_dispersion_imag
_atom_type_scat_source
C C 0.0033 0.0016 'International Tables Vol C Tables 4.2.6.8 and 6.1.1.4'
H H 0.0000 0.0000 'International Tables Vol C Tables 4.2.6.8 and 6.1.1.4'
N N 0.0061 0.0033 'International Tables Vol C Tables 4.2.6.8 and 6.1.1.4'
S S 0.1246 0.1234 'International Tables Vol C Tables 4.2.6.8 and 6.1.1.4'
Cl Cl 0.1484 0.1585 'International Tables Vol C Tables 4.2.6.8 and 6.1.1.4'
Ni Ni 0.3393 1.1124 'International Tables Vol C Tables 4.2.6.8 and 6.1.1.4'

loop_
_geom_angle_atom_site_label_1
_geom_angle_atom_site_label_2
_geom_angle_atom_site_label_3
_geom_angle
S2 Ni1 S7 85.25(3)
S2 Ni1 S6 179.02(3)
S7 Ni1 S6 93.77(2)
S2 Ni1 S1 93.18(3)
S7 Ni1 S1 178.41(3)
S6 Ni1 S1 87.80(3)
C1 S1 Ni1 101.80(8)
C2 S2 Ni1 102.21(8)
C3 S3 C2 97.20(12)
C3 S4 C1 97.08(12)
C4 S6 Ni1 101.19(8)
C5 S7 Ni1 101.47(9)
C6 S8 C5 97.19(11)
C6 S9 C4 97.89(11)
C2 C1 S1 120.90(18)
C2 C1 S4 115.57(18)
S1 C1 S4 123.50(14)
C1 C2 S2 121.87(17)
C1 C2 S3 116.76(18)
S2 C2 S3 121.35(14)
S5 C3 S3 121.91(17)
S5 C3 S4 124.71(17)
S3 C3 S4 113.37(13)
C5 C4 S6 122.13(17)
C5 C4 S9 115.30(17)
S6 C4 S9 122.56(14)
C4 C5 S7 121.35(18)
C4 C5 S8 116.38(17)
S7 C5 S8 122.25(15)
S10 C6 S9 122.86(15)
S10 C6 S8 124.01(15)
S9 C6 S8 113.12(13)
C12 C7 C8 120.3(3)
C12 C7 H7 119.9
C8 C7 H7 119.9
C9 C8 C7 119.5(3)
C9 C8 Cl2 120.9(2)
C7 C8 Cl2 119.6(2)
C10 C9 C8 120.1(3)
C10 C9 Cl1 119.0(2)
C8 C9 Cl1 120.9(2)
C9 C10 C11 120.0(3)
C9 C10 H10 120.0
C11 C10 H10 120.0
C12 C11 C10 120.3(3)
C12 C11 H11 119.8
C10 C11 H11 119.8
C11 C12 C7 119.8(2)
C11 C12 C13 119.1(3)
C7 C12 C13 121.0(3)
N1 C13 C12 112.5(2)
N1 C13 H13A 109.1
C12 C13 H13A 109.1
N1 C13 H13B 109.1
C12 C13 H13B 109.1
H13A C13 H13B 107.8
N1 C14 C15 120.3(2)
N1 C14 H14 119.9
C15 C14 H14 119.9
C16 C15 C14 119.7(3)
C16 C15 H15 120.1
C14 C15 H15 120.1
C15 C16 C17 118.9(3)
C15 C16 H16 120.6
C17 C16 H16 120.6
C18 C17 C16 120.1(3)
C18 C17 H17 119.9
C16 C17 H17 119.9
N1 C18 C17 120.5(3)
N1 C18 H18 119.7
C17 C18 H18 119.7
C14 N1 C18 120.5(2)
C14 N1 C13 119.1(2)
C18 N1 C13 120.4(2)

loop_
_geom_bond_atom_site_label_1
_geom_bond_atom_site_label_2
_geom_bond_distance
Ni1 S2 2.1518(7)
Ni1 S7 2.1643(7)
Ni1 S6 2.1681(7)
Ni1 S1 2.1714(7)
S1 C1 1.719(2)
S2 C2 1.708(2)
S3 C3 1.725(3)
S3 C2 1.739(2)
S4 C3 1.738(3)
S4 C1 1.750(2)
S5 C3 1.642(2)
S6 C4 1.717(2)
S7 C5 1.721(2)
S8 C6 1.727(2)
S8 C5 1.742(2)
S9 C6 1.717(3)
S9 C4 1.742(2)
S10 C6 1.662(2)
C1 C2 1.356(3)
C4 C5 1.353(3)
C7 C12 1.374(4)
C7 C8 1.383(4)
C7 H7 0.9300
C8 C9 1.380(4)
C8 Cl2 1.722(3)
C9 C10 1.369(4)
C9 Cl1 1.731(3)
C10 C11 1.378(4)
C10 H10 0.9300
C11 C12 1.370(4)
C11 H11 0.9300
C12 C13 1.515(4)
C13 N1 1.493(3)
C13 H13A 0.9700
C13 H13B 0.9700
C14 N1 1.336(3)
C14 C15 1.369(4)
C14 H14 0.9300
C15 C16 1.365(4)
C15 H15 0.9300
C16 C17 1.368(4)
C16 H16 0.9300
C17 C18 1.353(4)
C17 H17 0.9300
C18 N1 1.340(3)
C18 H18 0.9300

loop_
_geom_hbond_atom_site_label_D
_geom_hbond_atom_site_label_H
_geom_hbond_atom_site_label_A
_geom_hbond_site_symmetry_A
_geom_hbond_distance_DH
_geom_hbond_distance_HA
_geom_hbond_distance_DA
_geom_hbond_angle_DHA
C14 H14 S10 1_655 0.93 2.82 3.622(3) 145
C18 H18 S1 1_565 0.93 2.79 3.708(3) 168

loop_
_geom_torsion_atom_site_label_1
_geom_torsion_atom_site_label_2
_geom_torsion_atom_site_label_3
_geom_torsion_atom_site_label_4
_geom_torsion
S2 Ni1 S1 C1 1.40(9)
S6 Ni1 S1 C1 -178.64(8)
S7 Ni1 S2 C2 177.99(8)
S1 Ni1 S2 C2 -1.80(8)
S7 Ni1 S6 C4 1.33(8)
S1 Ni1 S6 C4 -178.88(8)
S2 Ni1 S7 C5 177.64(9)
S6 Ni1 S7 C5 -2.31(9)
Ni1 S1 C1 C2 -0.6(2)
Ni1 S1 C1 S4 -178.50(13)
C3 S4 C1 C2 0.5(2)
C3 S4 C1 S1 178.56(16)
S1 C1 C2 S2 -1.1(3)
S4 C1 C2 S2 177.06(12)
S1 C1 C2 S3 -179.55(12)
S4 C1 C2 S3 -1.4(3)
Ni1 S2 C2 C1 2.0(2)
Ni1 S2 C2 S3 -179.53(11)
C3 S3 C2 C1 1.6(2)
C3 S3 C2 S2 -176.89(15)
C2 S3 C3 S5 177.82(17)
C2 S3 C3 S4 -1.20(17)
C1 S4 C3 S5 -178.40(18)
C1 S4 C3 S3 0.59(17)
Ni1 S6 C4 C5 0.4(2)
Ni1 S6 C4 S9 179.73(12)
C6 S9 C4 C5 3.5(2)
C6 S9 C4 S6 -175.90(15)
S6 C4 C5 S7 -2.6(3)
S9 C4 C5 S7 177.97(12)
S6 C4 C5 S8 176.01(13)
S9 C4 C5 S8 -3.4(3)
Ni1 S7 C5 C4 3.3(2)
Ni1 S7 C5 S8 -175.28(13)
C6 S8 C5 C4 1.5(2)
C6 S8 C5 S7 -179.86(15)
C4 S9 C6 S10 178.91(15)
C4 S9 C6 S8 -2.37(15)
C5 S8 C6 S10 179.61(16)
C5 S8 C6 S9 0.91(15)
C12 C7 C8 C9 0.4(4)
C12 C7 C8 Cl2 -180.0(2)
C7 C8 C9 C10 -1.4(4)
Cl2 C8 C9 C10 178.9(2)
C7 C8 C9 Cl1 177.3(2)
Cl2 C8 C9 Cl1 -2.3(4)
C8 C9 C10 C11 1.7(5)
Cl1 C9 C10 C11 -177.0(2)
C9 C10 C11 C12 -1.1(5)
C10 C11 C12 C7 0.0(4)
C10 C11 C12 C13 177.6(3)
C8 C7 C12 C11 0.3(4)
C8 C7 C12 C13 -177.2(2)
C11 C12 C13 N1 95.9(3)
C7 C12 C13 N1 -86.5(3)
N1 C14 C15 C16 -1.2(4)
C14 C15 C16 C17 0.0(4)
C15 C16 C17 C18 1.0(5)
C16 C17 C18 N1 -0.9(5)
C15 C14 N1 C18 1.4(4)
C15 C14 N1 C13 -176.2(2)
C17 C18 N1 C14 -0.4(4)
C17 C18 N1 C13 177.2(3)
C12 C13 N1 C14 -78.8(3)
C12 C13 N1 C18 103.7(3)
